data_4129457
loop_
_publ_author_name
'Camelio, Andrew M.'
'Johnson, Trevor C.'
'Siegel, Dionicio'

_publ_section_title
;
 Total Synthesis of Celastrol, Development of a Platform to Access
 Celastroid Natural Products.
;
_journal_issue 37
_journal_name_full 'Journal of the American Chemical Society'
_journal_page_first 11864
_journal_page_last 11867
_journal_paper_doi 10.1021/jacs.5b06261
_journal_volume 137
_journal_year 2015
_chemical_formula_moiety 'C32 H48 O4'
_chemical_formula_sum 'C32 H48 O4'
_chemical_formula_weight 496.70
_space_group_crystal_system triclinic
_space_group_IT_number 2
_space_group_name_Hall '-P 1'
_space_group_name_H-M_alt 'P -1'
_atom_sites_solution_hydrogens geom
_audit_creation_method SHELXL-2013
_cell_angle_alpha 90.621(2)
_cell_angle_beta 90.875(2)
_cell_angle_gamma 101.440(2)
_cell_formula_units_Z 2
_cell_length_a 6.76840(10)
_cell_length_b 12.2666(2)
_cell_length_c 16.8092(4)
_cell_measurement_reflns_used 15887
_cell_measurement_temperature 150(2)
_cell_measurement_theta_max 75.6
_cell_measurement_theta_min 3.6
_cell_volume 1367.57(5)
_computing_cell_refinement 'CrysAlisPro V 1.171.37.31, Agilent Technologies'
_computing_data_collection 'CrysAlisPro V 1.171.37.31, Agilent Technologies'
_computing_data_reduction 'CrysAlisPro V 1.171.37.31, Agilent Technologies'
_computing_molecular_graphics 'XP SHELXTL/PC, Siemens Analytical'
_computing_publication_material 'XL SHELXTL/PC, Siemens Analytical'
_computing_structure_refinement 'Shelxl-2013, Sheldrick, G. M.'
_computing_structure_solution
;

SUPERFLIP.  Palatinus, L. and Chapuis, G., J. Appl. Cryst. 40, 786-790.
;
_diffrn_ambient_temperature 150(2)
_diffrn_measured_fraction_theta_full 1.000
_diffrn_measured_fraction_theta_max 0.979
_diffrn_measurement_device_type 'SuperNova, Dual, Cu, AtlasS2'
_diffrn_measurement_method \w-scans
_diffrn_radiation_type CuK\a
_diffrn_radiation_wavelength 1.54184
_diffrn_reflns_av_R_equivalents 0.0223
_diffrn_reflns_av_unetI/netI 0.0152
_diffrn_reflns_Laue_measured_fraction_full 1.000
_diffrn_reflns_Laue_measured_fraction_max 0.979
_diffrn_reflns_limit_h_max 8
_diffrn_reflns_limit_h_min -8
_diffrn_reflns_limit_k_max 15
_diffrn_reflns_limit_k_min -15
_diffrn_reflns_limit_l_max 21
_diffrn_reflns_limit_l_min -20
_diffrn_reflns_number 22443
_diffrn_reflns_point_group_measured_fraction_full 1.000
_diffrn_reflns_point_group_measured_fraction_max 0.979
_diffrn_reflns_theta_full 67.684
_diffrn_reflns_theta_max 75.738
_diffrn_reflns_theta_min 3.677
_diffrn_source 'sealed tube'
_diffrn_source_type 'SuperNova Cu X-ray source'
_exptl_absorpt_coefficient_mu 0.603
_exptl_absorpt_correction_T_max 1.00
_exptl_absorpt_correction_T_min 0.900
_exptl_absorpt_correction_type multi-scan
_exptl_absorpt_process_details
;
CrysAlisPro, Agilent Technologies,
Version 1.171.37.31 (release 14-01-2014 CrysAlis171 .NET)
(compiled Jan 14 2014,18:38:05)
Empirical absorption correction using spherical harmonics,
 implemented in SCALE3 ABSPACK scaling algorithm.
;
_exptl_crystal_colour colorless
_exptl_crystal_density_diffrn 1.206
_exptl_crystal_description prisms
_exptl_crystal_F_000 544
_exptl_crystal_size_max 0.360
_exptl_crystal_size_mid 0.220
_exptl_crystal_size_min 0.110
_refine_diff_density_max 0.264
_refine_diff_density_min -0.192
_refine_diff_density_rms 0.040
_refine_ls_extinction_method none
_refine_ls_goodness_of_fit_ref 1.055
_refine_ls_hydrogen_treatment constr
_refine_ls_matrix_type full
_refine_ls_number_parameters 334
_refine_ls_number_reflns 5578
_refine_ls_number_restraints 0
_refine_ls_restrained_S_all 1.055
_refine_ls_R_factor_all 0.0437
_refine_ls_R_factor_gt 0.0409
_refine_ls_shift/su_max 0.001
_refine_ls_shift/su_mean 0.000
_refine_ls_structure_factor_coef Fsqd
_refine_ls_weighting_details 'w=1/[\s^2^(Fo^2^)+(0.0473P)^2^+0.5987P] where P=(Fo^2^+2Fc^2^)/3'
_refine_ls_weighting_scheme calc
_refine_ls_wR_factor_gt 0.1100
_refine_ls_wR_factor_ref 0.1116
_reflns_Friedel_coverage 0.000
_reflns_number_gt 5202
_reflns_number_total 5578
_reflns_threshold_expression 'I > 2\s(I)'
_cod_data_source_file ja5b06261_si_003.cif
_cod_data_source_block shelx
_cod_database_code 4129457
_shelx_space_group_comment
;
The symmetry employed for this shelxl refinement is uniquely defined
by the following loop, which should always be used as a source of
symmetry information in preference to the above space-group names.
They are only intended as comments.
;
_shelx_estimated_absorpt_t_min 0.812
_shelx_estimated_absorpt_t_max 0.937
_shelxl_version_number 2013-4

loop_
_space_group_symop_operation_xyz
'x, y, z'
'-x, -y, -z'

loop_
_atom_site_label
_atom_site_type_symbol
_atom_site_fract_x
_atom_site_fract_y
_atom_site_fract_z
_atom_site_U_iso_or_equiv
_atom_site_adp_type
_atom_site_occupancy
_atom_site_site_symmetry_order
_atom_site_calc_flag
_atom_site_refinement_flags_posn
_atom_site_refinement_flags_adp
C1 C 0.3349(2) 0.99035(10) 0.68946(8) 0.0283(3) Uani 1 1 d . .
C2 C 0.45190(19) 0.90447(10) 0.65503(7) 0.0256(3) Uani 1 1 d . .
H2A H 0.5506 0.8920 0.6963 0.031 Uiso 1 1 calc R U
H2B H 0.5304 0.9398 0.6096 0.031 Uiso 1 1 calc R U
C3 C 0.33533(18) 0.78806(10) 0.62587(7) 0.0223(2) Uani 1 1 d . .
H3 H 0.4249 0.7652 0.5848 0.027 Uiso 1 1 calc R U
C4 C 0.31091(17) 0.69213(9) 0.68797(7) 0.0202(2) Uani 1 1 d . .
C5 C 0.51981(18) 0.67816(10) 0.71867(7) 0.0241(2) Uani 1 1 d . .
H5A H 0.6016 0.6635 0.6729 0.029 Uiso 1 1 calc R U
H5B H 0.5891 0.7485 0.7446 0.029 Uiso 1 1 calc R U
C6 C 0.50821(18) 0.58322(10) 0.77804(8) 0.0250(3) Uani 1 1 d . .
H6A H 0.4409 0.6028 0.8265 0.030 Uiso 1 1 calc R U
H6B H 0.6471 0.5769 0.7936 0.030 Uiso 1 1 calc R U
C7 C 0.39457(17) 0.46880(9) 0.74666(7) 0.0222(2) Uani 1 1 d . .
C8 C 0.34471(18) 0.38752(10) 0.81593(7) 0.0229(2) Uani 1 1 d . .
C9 C 0.48656(19) 0.39174(10) 0.87827(8) 0.0270(3) Uani 1 1 d . .
H9 H 0.6093 0.4449 0.8769 0.032 Uiso 1 1 calc R U
C10 C 0.45111(19) 0.31998(11) 0.94163(8) 0.0276(3) Uani 1 1 d . .
C11 C 0.2682(2) 0.24273(10) 0.94440(8) 0.0268(3) Uani 1 1 d . .
C12 C 0.12505(19) 0.23680(10) 0.88361(8) 0.0251(3) Uani 1 1 d . .
C13 C 0.16594(18) 0.30777(9) 0.81761(7) 0.0231(2) Uani 1 1 d . .
C14 C 0.01159(18) 0.29524(10) 0.75021(8) 0.0257(3) Uani 1 1 d . .
H14A H -0.1144 0.3134 0.7709 0.031 Uiso 1 1 calc R U
H14B H -0.0191 0.2164 0.7324 0.031 Uiso 1 1 calc R U
C15 C 0.07640(18) 0.36803(10) 0.67814(7) 0.0245(2) Uani 1 1 d . .
H15A H -0.0439 0.3766 0.6464 0.029 Uiso 1 1 calc R U
H15B H 0.1635 0.3322 0.6439 0.029 Uiso 1 1 calc R U
C16 C 0.19193(17) 0.48255(9) 0.70651(7) 0.0199(2) Uani 1 1 d . .
H16 H 0.1104 0.5039 0.7511 0.024 Uiso 1 1 calc R U
C17 C 0.20638(17) 0.57962(9) 0.64587(7) 0.0206(2) Uani 1 1 d . .
C18 C -0.00669(18) 0.59339(10) 0.62082(7) 0.0244(2) Uani 1 1 d . .
H18A H -0.0809 0.5224 0.5972 0.029 Uiso 1 1 calc R U
H18B H -0.0798 0.6098 0.6687 0.029 Uiso 1 1 calc R U
C19 C -0.00464(19) 0.68640(11) 0.56062(8) 0.0284(3) Uani 1 1 d . .
H19A H -0.1433 0.7006 0.5560 0.034 Uiso 1 1 calc R U
H19B H 0.0294 0.6585 0.5081 0.034 Uiso 1 1 calc R U
C20 C 0.14015(19) 0.79941(10) 0.57754(7) 0.0263(3) Uani 1 1 d . .
C21 C 0.0215(2) 0.87853(11) 0.61895(8) 0.0312(3) Uani 1 1 d . .
H21A H -0.0933 0.8872 0.5840 0.037 Uiso 1 1 calc R U
H21B H -0.0346 0.8440 0.6688 0.037 Uiso 1 1 calc R U
C22 C 0.1469(2) 0.99326(11) 0.63859(9) 0.0344(3) Uani 1 1 d . .
H22A H 0.0618 1.0373 0.6671 0.041 Uiso 1 1 calc R U
H22B H 0.1888 1.0317 0.5883 0.041 Uiso 1 1 calc R U
C23 C 0.2781(2) 0.97171(10) 0.77617(8) 0.0287(3) Uani 1 1 d . .
C25 C 0.4094(3) 0.95805(14) 0.90619(9) 0.0452(4) Uani 1 1 d . .
H25A H 0.3251 0.8856 0.9179 0.068 Uiso 1 1 calc R U
H25B H 0.3420 1.0174 0.9241 0.068 Uiso 1 1 calc R U
H25C H 0.5397 0.9654 0.9340 0.068 Uiso 1 1 calc R U
C28 C 0.7648(2) 0.40034(13) 1.00487(9) 0.0366(3) Uani 1 1 d . .
H28A H 0.8422 0.3906 0.9574 0.055 Uiso 1 1 calc R U
H28B H 0.8450 0.3920 1.0526 0.055 Uiso 1 1 calc R U
H28C H 0.7322 0.4747 1.0049 0.055 Uiso 1 1 calc R U
C30 C 0.1783(3) 0.21377(14) 1.07877(9) 0.0467(4) Uani 1 1 d . .
H30A H 0.0508 0.2387 1.0705 0.070 Uiso 1 1 calc R U
H30B H 0.2833 0.2771 1.0958 0.070 Uiso 1 1 calc R U
H30C H 0.1617 0.1567 1.1198 0.070 Uiso 1 1 calc R U
C31 C 0.2054(2) 0.84767(12) 0.49550(8) 0.0360(3) Uani 1 1 d . .
H31A H 0.2957 0.9202 0.5027 0.054 Uiso 1 1 calc R U
H31B H 0.0861 0.8565 0.4644 0.054 Uiso 1 1 calc R U
H31C H 0.2760 0.7969 0.4672 0.054 Uiso 1 1 calc R U
C32 C 0.31627(19) 0.55380(10) 0.56985(7) 0.0262(3) Uani 1 1 d . .
H32A H 0.4616 0.5657 0.5810 0.039 Uiso 1 1 calc R U
H32B H 0.2903 0.6031 0.5271 0.039 Uiso 1 1 calc R U
H32C H 0.2664 0.4762 0.5534 0.039 Uiso 1 1 calc R U
C33 C -0.0733(2) 0.15525(11) 0.88918(8) 0.0305(3) Uani 1 1 d . .
H33A H -0.0877 0.1024 0.8443 0.046 Uiso 1 1 calc R U
H33B H -0.1844 0.1957 0.8876 0.046 Uiso 1 1 calc R U
H33C H -0.0763 0.1148 0.9392 0.046 Uiso 1 1 calc R U
C34 C 0.53682(19) 0.41944(10) 0.69188(8) 0.0284(3) Uani 1 1 d . .
H34A H 0.4616 0.3518 0.6656 0.043 Uiso 1 1 calc R U
H34B H 0.6481 0.4012 0.7237 0.043 Uiso 1 1 calc R U
H34C H 0.5909 0.4740 0.6516 0.043 Uiso 1 1 calc R U
C35 C 0.19155(19) 0.71873(10) 0.76103(7) 0.0237(2) Uani 1 1 d . .
H35A H 0.0736 0.7475 0.7431 0.035 Uiso 1 1 calc R U
H35B H 0.2782 0.7747 0.7949 0.035 Uiso 1 1 calc R U
H35C H 0.1473 0.6508 0.7915 0.035 Uiso 1 1 calc R U
C36 C 0.4754(3) 1.10619(11) 0.69011(10) 0.0402(3) Uani 1 1 d . .
H36A H 0.6029 1.1019 0.7171 0.060 Uiso 1 1 calc R U
H36B H 0.4106 1.1596 0.7184 0.060 Uiso 1 1 calc R U
H36C H 0.5017 1.1305 0.6353 0.060 Uiso 1 1 calc R U
O24 O 0.44103(15) 0.96647(8) 0.82154(6) 0.0350(2) Uani 1 1 d . .
O26 O 0.11261(16) 0.96757(8) 0.80244(6) 0.0378(2) Uani 1 1 d . .
O27 O 0.58324(14) 0.31855(8) 1.00434(6) 0.0357(2) Uani 1 1 d . .
O29 O 0.23538(15) 0.16848(8) 1.00646(6) 0.0337(2) Uani 1 1 d . .

loop_
_atom_site_aniso_label
_atom_site_aniso_U_11
_atom_site_aniso_U_22
_atom_site_aniso_U_33
_atom_site_aniso_U_23
_atom_site_aniso_U_13
_atom_site_aniso_U_12
C1 0.0354(7) 0.0202(6) 0.0306(6) 0.0065(5) 0.0076(5) 0.0077(5)
C2 0.0285(6) 0.0213(6) 0.0275(6) 0.0063(5) 0.0082(5) 0.0050(5)
C3 0.0238(6) 0.0222(6) 0.0219(5) 0.0048(4) 0.0061(4) 0.0064(4)
C4 0.0215(5) 0.0190(5) 0.0209(5) 0.0032(4) 0.0028(4) 0.0054(4)
C5 0.0221(6) 0.0197(5) 0.0299(6) 0.0034(5) -0.0010(5) 0.0029(4)
C6 0.0222(6) 0.0208(6) 0.0316(6) 0.0048(5) -0.0039(5) 0.0035(4)
C7 0.0197(5) 0.0191(5) 0.0283(6) 0.0037(4) 0.0013(5) 0.0050(4)
C8 0.0221(6) 0.0195(5) 0.0286(6) 0.0035(4) 0.0030(5) 0.0075(4)
C9 0.0229(6) 0.0239(6) 0.0343(7) 0.0063(5) 0.0001(5) 0.0048(5)
C10 0.0276(6) 0.0267(6) 0.0303(6) 0.0050(5) -0.0015(5) 0.0094(5)
C11 0.0309(6) 0.0218(6) 0.0292(6) 0.0066(5) 0.0055(5) 0.0079(5)
C12 0.0258(6) 0.0191(5) 0.0311(6) 0.0018(5) 0.0059(5) 0.0061(5)
C13 0.0228(6) 0.0184(5) 0.0293(6) 0.0015(4) 0.0025(5) 0.0070(4)
C14 0.0238(6) 0.0197(5) 0.0328(6) 0.0024(5) 0.0002(5) 0.0023(4)
C15 0.0248(6) 0.0217(6) 0.0265(6) -0.0008(5) 0.0010(5) 0.0035(4)
C16 0.0192(5) 0.0191(5) 0.0218(5) 0.0016(4) 0.0030(4) 0.0044(4)
C17 0.0205(5) 0.0216(5) 0.0201(5) 0.0023(4) 0.0024(4) 0.0047(4)
C18 0.0216(6) 0.0277(6) 0.0236(6) 0.0046(5) 0.0004(5) 0.0042(5)
C19 0.0268(6) 0.0333(7) 0.0254(6) 0.0075(5) -0.0023(5) 0.0065(5)
C20 0.0291(6) 0.0275(6) 0.0236(6) 0.0088(5) 0.0025(5) 0.0079(5)
C21 0.0316(7) 0.0335(7) 0.0323(7) 0.0100(5) 0.0018(5) 0.0148(5)
C22 0.0434(8) 0.0290(7) 0.0355(7) 0.0097(5) 0.0051(6) 0.0178(6)
C23 0.0391(7) 0.0166(5) 0.0315(7) 0.0021(5) 0.0059(6) 0.0076(5)
C25 0.0669(11) 0.0410(8) 0.0286(7) -0.0016(6) -0.0022(7) 0.0130(7)
C28 0.0298(7) 0.0422(8) 0.0374(7) 0.0060(6) -0.0067(6) 0.0059(6)
C30 0.0596(10) 0.0439(9) 0.0334(8) 0.0049(6) 0.0097(7) 0.0016(7)
C31 0.0437(8) 0.0382(7) 0.0260(6) 0.0116(5) 0.0018(6) 0.0071(6)
C32 0.0288(6) 0.0258(6) 0.0238(6) -0.0004(5) 0.0057(5) 0.0047(5)
C33 0.0306(7) 0.0238(6) 0.0359(7) 0.0046(5) 0.0060(5) 0.0018(5)
C34 0.0233(6) 0.0249(6) 0.0390(7) 0.0067(5) 0.0081(5) 0.0089(5)
C35 0.0304(6) 0.0197(5) 0.0220(6) 0.0034(4) 0.0049(5) 0.0073(5)
C36 0.0530(9) 0.0221(6) 0.0451(8) 0.0062(6) 0.0148(7) 0.0047(6)
O24 0.0431(6) 0.0308(5) 0.0307(5) 0.0012(4) -0.0006(4) 0.0064(4)
O26 0.0435(6) 0.0337(5) 0.0393(5) 0.0039(4) 0.0146(5) 0.0140(4)
O27 0.0317(5) 0.0388(5) 0.0358(5) 0.0132(4) -0.0060(4) 0.0048(4)
O29 0.0435(5) 0.0272(5) 0.0306(5) 0.0102(4) 0.0042(4) 0.0066(4)

loop_
_atom_type_symbol
_atom_type_description
_atom_type_scat_dispersion_real
_atom_type_scat_dispersion_imag
_atom_type_scat_source
C C 0.0181 0.0091 'International Tables Vol C Tables 4.2.6.8 and 6.1.1.4'
H H 0.0000 0.0000 'International Tables Vol C Tables 4.2.6.8 and 6.1.1.4'
O O 0.0492 0.0322 'International Tables Vol C Tables 4.2.6.8 and 6.1.1.4'

loop_
_geom_angle_atom_site_label_1
_geom_angle_atom_site_label_2
_geom_angle_atom_site_label_3
_geom_angle
C23 C1 C22 110.14(11)
C23 C1 C36 103.95(11)
C22 C1 C36 109.56(11)
C23 C1 C2 113.94(10)
C22 C1 C2 110.56(11)
C36 C1 C2 108.42(11)
C1 C2 C3 119.97(10)
C1 C2 H2A 107.3
C3 C2 H2A 107.3
C1 C2 H2B 107.3
C3 C2 H2B 107.3
H2A C2 H2B 106.9
C2 C3 C4 116.49(10)
C2 C3 C20 110.52(9)
C4 C3 C20 116.28(9)
C2 C3 H3 103.9
C4 C3 H3 103.9
C20 C3 H3 103.9
C5 C4 C35 107.16(9)
C5 C4 C3 109.83(9)
C35 C4 C3 111.33(9)
C5 C4 C17 107.73(9)
C35 C4 C17 111.61(9)
C3 C4 C17 109.10(9)
C6 C5 C4 112.81(10)
C6 C5 H5A 109.0
C4 C5 H5A 109.0
C6 C5 H5B 109.0
C4 C5 H5B 109.0
H5A C5 H5B 107.8
C5 C6 C7 114.69(10)
C5 C6 H6A 108.6
C7 C6 H6A 108.6
C5 C6 H6B 108.6
C7 C6 H6B 108.6
H6A C6 H6B 107.6
C8 C7 C6 110.24(10)
C8 C7 C34 106.31(9)
C6 C7 C34 108.33(10)
C8 C7 C16 107.95(9)
C6 C7 C16 109.16(9)
C34 C7 C16 114.79(10)
C13 C8 C9 119.09(11)
C13 C8 C7 122.20(11)
C9 C8 C7 118.69(10)
C10 C9 C8 121.29(11)
C10 C9 H9 119.4
C8 C9 H9 119.4
O27 C10 C9 124.58(12)
O27 C10 C11 116.06(11)
C9 C10 C11 119.35(12)
O29 C11 C12 119.98(11)
O29 C11 C10 119.35(11)
C12 C11 C10 120.59(11)
C11 C12 C13 119.61(11)
C11 C12 C33 119.56(11)
C13 C12 C33 120.83(11)
C8 C13 C12 119.98(11)
C8 C13 C14 121.62(11)
C12 C13 C14 118.40(11)
C13 C14 C15 114.81(10)
C13 C14 H14A 108.6
C15 C14 H14A 108.6
C13 C14 H14B 108.6
C15 C14 H14B 108.6
H14A C14 H14B 107.5
C14 C15 C16 109.52(10)
C14 C15 H15A 109.8
C16 C15 H15A 109.8
C14 C15 H15B 109.8
C16 C15 H15B 109.8
H15A C15 H15B 108.2
C15 C16 C7 108.89(9)
C15 C16 C17 116.54(9)
C7 C16 C17 115.89(9)
C15 C16 H16 104.7
C7 C16 H16 104.7
C17 C16 H16 104.7
C18 C17 C32 107.73(9)
C18 C17 C16 109.72(9)
C32 C17 C16 110.65(9)
C18 C17 C4 106.52(9)
C32 C17 C4 112.82(9)
C16 C17 C4 109.27(9)
C19 C18 C17 112.72(10)
C19 C18 H18A 109.0
C17 C18 H18A 109.0
C19 C18 H18B 109.0
C17 C18 H18B 109.0
H18A C18 H18B 107.8
C18 C19 C20 117.81(10)
C18 C19 H19A 107.9
C20 C19 H19A 107.9
C18 C19 H19B 107.9
C20 C19 H19B 107.9
H19A C19 H19B 107.2
C31 C20 C21 108.17(11)
C31 C20 C19 106.07(11)
C21 C20 C19 108.70(11)
C31 C20 C3 107.95(10)
C21 C20 C3 112.27(10)
C19 C20 C3 113.38(10)
C22 C21 C20 113.98(11)
C22 C21 H21A 108.8
C20 C21 H21A 108.8
C22 C21 H21B 108.8
C20 C21 H21B 108.8
H21A C21 H21B 107.7
C21 C22 C1 113.63(10)
C21 C22 H22A 108.8
C1 C22 H22A 108.8
C21 C22 H22B 108.8
C1 C22 H22B 108.8
H22A C22 H22B 107.7
O26 C23 O24 123.53(12)
O26 C23 C1 125.42(13)
O24 C23 C1 110.96(11)
O24 C25 H25A 109.5
O24 C25 H25B 109.5
H25A C25 H25B 109.5
O24 C25 H25C 109.5
H25A C25 H25C 109.5
H25B C25 H25C 109.5
O27 C28 H28A 109.5
O27 C28 H28B 109.5
H28A C28 H28B 109.5
O27 C28 H28C 109.5
H28A C28 H28C 109.5
H28B C28 H28C 109.5
O29 C30 H30A 109.5
O29 C30 H30B 109.5
H30A C30 H30B 109.5
O29 C30 H30C 109.5
H30A C30 H30C 109.5
H30B C30 H30C 109.5
C20 C31 H31A 109.5
C20 C31 H31B 109.5
H31A C31 H31B 109.5
C20 C31 H31C 109.5
H31A C31 H31C 109.5
H31B C31 H31C 109.5
C17 C32 H32A 109.5
C17 C32 H32B 109.5
H32A C32 H32B 109.5
C17 C32 H32C 109.5
H32A C32 H32C 109.5
H32B C32 H32C 109.5
C12 C33 H33A 109.5
C12 C33 H33B 109.5
H33A C33 H33B 109.5
C12 C33 H33C 109.5
H33A C33 H33C 109.5
H33B C33 H33C 109.5
C7 C34 H34A 109.5
C7 C34 H34B 109.5
H34A C34 H34B 109.5
C7 C34 H34C 109.5
H34A C34 H34C 109.5
H34B C34 H34C 109.5
C4 C35 H35A 109.5
C4 C35 H35B 109.5
H35A C35 H35B 109.5
C4 C35 H35C 109.5
H35A C35 H35C 109.5
H35B C35 H35C 109.5
C1 C36 H36A 109.5
C1 C36 H36B 109.5
H36A C36 H36B 109.5
C1 C36 H36C 109.5
H36A C36 H36C 109.5
H36B C36 H36C 109.5
C23 O24 C25 116.19(12)
C10 O27 C28 116.91(10)
C11 O29 C30 114.59(11)

loop_
_geom_bond_atom_site_label_1
_geom_bond_atom_site_label_2
_geom_bond_distance
C1 C23 1.5211(18)
C1 C22 1.5284(19)
C1 C36 1.5449(18)
C1 C2 1.5505(17)
C2 C3 1.5583(16)
C2 H2A 0.9900
C2 H2B 0.9900
C3 C4 1.5672(15)
C3 C20 1.5706(16)
C3 H3 1.0000
C4 C5 1.5397(16)
C4 C35 1.5471(16)
C4 C17 1.5755(16)
C5 C6 1.5328(16)
C5 H5A 0.9900
C5 H5B 0.9900
C6 C7 1.5438(16)
C6 H6A 0.9900
C6 H6B 0.9900
C7 C8 1.5387(16)
C7 C34 1.5451(17)
C7 C16 1.5591(15)
C8 C13 1.3978(17)
C8 C9 1.4039(17)
C9 C10 1.3824(17)
C9 H9 0.9500
C10 O27 1.3745(15)
C10 C11 1.4037(18)
C11 O29 1.3838(15)
C11 C12 1.3884(18)
C12 C13 1.4142(17)
C12 C33 1.5115(17)
C13 C14 1.5149(17)
C14 C15 1.5302(17)
C14 H14A 0.9900
C14 H14B 0.9900
C15 C16 1.5331(15)
C15 H15A 0.9900
C15 H15B 0.9900
C16 C17 1.5650(15)
C16 H16 1.0000
C17 C18 1.5380(16)
C17 C32 1.5492(16)
C18 C19 1.5314(16)
C18 H18A 0.9900
C18 H18B 0.9900
C19 C20 1.5514(18)
C19 H19A 0.9900
C19 H19B 0.9900
C20 C31 1.5428(17)
C20 C21 1.5439(18)
C21 C22 1.523(2)
C21 H21A 0.9900
C21 H21B 0.9900
C22 H22A 0.9900
C22 H22B 0.9900
C23 O26 1.2024(17)
C23 O24 1.3433(17)
C25 O24 1.4439(17)
C25 H25A 0.9800
C25 H25B 0.9800
C25 H25C 0.9800
C28 O27 1.4238(17)
C28 H28A 0.9800
C28 H28B 0.9800
C28 H28C 0.9800
C30 O29 1.4211(19)
C30 H30A 0.9800
C30 H30B 0.9800
C30 H30C 0.9800
C31 H31A 0.9800
C31 H31B 0.9800
C31 H31C 0.9800
C32 H32A 0.9800
C32 H32B 0.9800
C32 H32C 0.9800
C33 H33A 0.9800
C33 H33B 0.9800
C33 H33C 0.9800
C34 H34A 0.9800
C34 H34B 0.9800
C34 H34C 0.9800
C35 H35A 0.9800
C35 H35B 0.9800
C35 H35C 0.9800
C36 H36A 0.9800
C36 H36B 0.9800
C36 H36C 0.9800

loop_
_geom_torsion_atom_site_label_1
_geom_torsion_atom_site_label_2
_geom_torsion_atom_site_label_3
_geom_torsion_atom_site_label_4
_geom_torsion
C23 C1 C2 C3 81.21(14)
C22 C1 C2 C3 -43.46(15)
C36 C1 C2 C3 -163.59(11)
C1 C2 C3 C4 -93.16(13)
C1 C2 C3 C20 42.46(14)
C2 C3 C4 C5 -57.37(13)
C20 C3 C4 C5 169.56(10)
C2 C3 C4 C35 61.15(13)
C20 C3 C4 C35 -71.92(13)
C2 C3 C4 C17 -175.24(9)
C20 C3 C4 C17 51.69(13)
C35 C4 C5 C6 60.62(12)
C3 C4 C5 C6 -178.32(10)
C17 C4 C5 C6 -59.60(13)
C4 C5 C6 C7 56.03(14)
C5 C6 C7 C8 -165.59(10)
C5 C6 C7 C34 78.47(12)
C5 C6 C7 C16 -47.18(14)
C6 C7 C8 C13 144.25(11)
C34 C7 C8 C13 -98.55(13)
C16 C7 C8 C13 25.10(15)
C6 C7 C8 C9 -37.66(14)
C34 C7 C8 C9 79.54(13)
C16 C7 C8 C9 -156.81(11)
C13 C8 C9 C10 -1.11(19)
C7 C8 C9 C10 -179.26(11)
C8 C9 C10 O27 179.43(12)
C8 C9 C10 C11 -1.16(19)
O27 C10 C11 O29 -2.64(18)
C9 C10 C11 O29 177.91(11)
O27 C10 C11 C12 -179.48(11)
C9 C10 C11 C12 1.07(19)
O29 C11 C12 C13 -175.54(11)
C10 C11 C12 C13 1.28(19)
O29 C11 C12 C33 4.99(18)
C10 C11 C12 C33 -178.19(12)
C9 C8 C13 C12 3.46(17)
C7 C8 C13 C12 -178.45(10)
C9 C8 C13 C14 -176.96(11)
C7 C8 C13 C14 1.12(17)
C11 C12 C13 C8 -3.56(17)
C33 C12 C13 C8 175.90(11)
C11 C12 C13 C14 176.85(11)
C33 C12 C13 C14 -3.69(17)
C8 C13 C14 C15 5.63(16)
C12 C13 C14 C15 -174.79(10)
C13 C14 C15 C16 -38.98(14)
C14 C15 C16 C7 66.72(12)
C14 C15 C16 C17 -159.91(10)
C8 C7 C16 C15 -58.16(12)
C6 C7 C16 C15 -177.99(9)
C34 C7 C16 C15 60.19(13)
C8 C7 C16 C17 168.13(9)
C6 C7 C16 C17 48.30(13)
C34 C7 C16 C17 -73.52(13)
C15 C16 C17 C18 58.07(13)
C7 C16 C17 C18 -171.79(10)
C15 C16 C17 C32 -60.67(13)
C7 C16 C17 C32 69.47(12)
C15 C16 C17 C4 174.52(9)
C7 C16 C17 C4 -55.34(12)
C5 C4 C17 C18 176.34(9)
C35 C4 C17 C18 58.97(12)
C3 C4 C17 C18 -64.48(11)
C5 C4 C17 C32 -65.65(12)
C35 C4 C17 C32 176.97(9)
C3 C4 C17 C32 53.53(12)
C5 C4 C17 C16 57.88(12)
C35 C4 C17 C16 -59.49(12)
C3 C4 C17 C16 177.06(9)
C32 C17 C18 C19 -58.86(13)
C16 C17 C18 C19 -179.39(10)
C4 C17 C18 C19 62.45(12)
C17 C18 C19 C20 -46.22(15)
C18 C19 C20 C31 147.90(12)
C18 C19 C20 C21 -95.99(13)
C18 C19 C20 C3 29.62(16)
C2 C3 C20 C31 73.97(13)
C4 C3 C20 C31 -150.30(11)
C2 C3 C20 C21 -45.16(13)
C4 C3 C20 C21 90.57(12)
C2 C3 C20 C19 -168.84(10)
C4 C3 C20 C19 -33.11(14)
C31 C20 C21 C22 -64.98(14)
C19 C20 C21 C22 -179.73(10)
C3 C20 C21 C22 54.02(14)
C20 C21 C22 C1 -55.88(15)
C23 C1 C22 C21 -79.03(14)
C36 C1 C22 C21 167.22(11)
C2 C1 C22 C21 47.78(15)
C22 C1 C23 O26 -4.85(18)
C36 C1 C23 O26 112.44(14)
C2 C1 C23 O26 -129.74(13)
C22 C1 C23 O24 178.64(10)
C36 C1 C23 O24 -64.06(13)
C2 C1 C23 O24 53.75(14)
O26 C23 O24 C25 -1.47(18)
C1 C23 O24 C25 175.11(11)
C9 C10 O27 C28 2.80(19)
C11 C10 O27 C28 -176.62(12)
C12 C11 O29 C30 -104.06(15)
C10 C11 O29 C30 79.08(16)
